data_4509424
loop_
_publ_author_name
'Song, Jun-Ling'
'Yi, Fei-Yan'
'Mao, Jiang-Gao'

_publ_section_title
;
 New Types of Luminescent Lanthanide Squarato-Aminophosphonates
;
_journal_issue 7
_journal_name_full 'Crystal Growth &amp; Design'
_journal_page_first 3273
_journal_paper_doi 10.1021/cg900010z
_journal_volume 9
_journal_year 2009
_chemical_formula_sum 'C13 H9 Gd N O8 P'
_chemical_formula_weight 495.43
_chemical_name_systematic
; 
 ? 
;
_space_group_IT_number 61
_symmetry_cell_setting orthorhombic
_symmetry_space_group_name_Hall '-P 2ac 2ab'
_symmetry_space_group_name_H-M 'P b c a'
_atom_sites_solution_hydrogens geom
_atom_sites_solution_primary direct
_atom_sites_solution_secondary difmap
_audit_creation_method SHELXL-97
_cell_angle_alpha 90.00
_cell_angle_beta 90.00
_cell_angle_gamma 90.00
_cell_formula_units_Z 8
_cell_length_a 10.8523(6)
_cell_length_b 9.5280(5)
_cell_length_c 28.2963(16)
_cell_measurement_temperature 293(2)
_cell_volume 2925.9(3)
_computing_structure_refinement 'SHELXL-97 (Sheldrick, 1997)'
_computing_structure_solution 'SHELXS-97 (Sheldrick, 1990)'
_diffrn_ambient_temperature 293(2)
_diffrn_measured_fraction_theta_full 0.998
_diffrn_measured_fraction_theta_max 0.998
_diffrn_measurement_device_type 'Rigaku Mercury CCD'
_diffrn_measurement_method 'narrow frame method'
_diffrn_radiation_monochromator graphite
_diffrn_radiation_source 'fine-focus sealed tube'
_diffrn_radiation_type MoK\a
_diffrn_radiation_wavelength 0.71073
_diffrn_reflns_av_R_equivalents 0.0839
_diffrn_reflns_av_sigmaI/netI 0.0626
_diffrn_reflns_limit_h_max 14
_diffrn_reflns_limit_h_min -14
_diffrn_reflns_limit_k_max 12
_diffrn_reflns_limit_k_min -7
_diffrn_reflns_limit_l_max 36
_diffrn_reflns_limit_l_min -34
_diffrn_reflns_number 21217
_diffrn_reflns_theta_full 27.48
_diffrn_reflns_theta_max 27.48
_diffrn_reflns_theta_min 2.88
_diffrn_standards_decay_% <1.0%
_exptl_absorpt_coefficient_mu 4.688
_exptl_absorpt_correction_T_max 1.0
_exptl_absorpt_correction_T_min 0.665
_exptl_absorpt_correction_type multi-scan
_exptl_crystal_colour colorless
_exptl_crystal_density_diffrn 2.249
_exptl_crystal_density_method 'not measured'
_exptl_crystal_description brick
_exptl_crystal_F_000 1896
_exptl_crystal_size_max 0.15
_exptl_crystal_size_mid 0.10
_exptl_crystal_size_min 0.05
_refine_diff_density_max 2.161
_refine_diff_density_min -1.059
_refine_diff_density_rms 0.204
_refine_ls_extinction_coef 0.00022(7)
_refine_ls_extinction_expression Fc^*^=kFc[1+0.001xFc^2^\l^3^/sin(2\q)]^-1/4^
_refine_ls_extinction_method SHELXL
_refine_ls_goodness_of_fit_ref 1.263
_refine_ls_hydrogen_treatment constr
_refine_ls_matrix_type full
_refine_ls_number_parameters 218
_refine_ls_number_reflns 3354
_refine_ls_number_restraints 0
_refine_ls_restrained_S_all 1.263
_refine_ls_R_factor_all 0.0847
_refine_ls_R_factor_gt 0.0697
_refine_ls_shift/su_max 0.000
_refine_ls_shift/su_mean 0.000
_refine_ls_structure_factor_coef Fsqd
_refine_ls_weighting_details 'calc w=1/[\s^2^(Fo^2^)+(0.0000P)^2^+40.8569P] where P=(Fo^2^+2Fc^2^)/3'
_refine_ls_weighting_scheme calc
_refine_ls_wR_factor_gt 0.1115
_refine_ls_wR_factor_ref 0.1170
_reflns_number_gt 2841
_reflns_number_total 3354
_reflns_threshold_expression >2sigma(I)
_cod_data_source_file cg900010zsup1.cif
_cod_data_source_block Gd
_cod_depositor_comments
;
The following automatic conversions were performed:

'_exptl_absorpt_correction_type' value 'Multi-Scan' changed to
'multi-scan' according to
/home/saulius/struct/CIF-dictionaries/cif_core.dic dictionary named
'cif_core.dic' version 2.4.2 from 2011-04-26.

Automatic conversion script
Id: cif_fix_values 1891 2012-01-12 08:04:46Z andrius 
;
_cod_original_sg_symbol_H-M Pbca
_cod_database_code 4509424

loop_
_symmetry_equiv_pos_as_xyz
'x, y, z'
'-x+1/2, -y, z+1/2'
'-x, y+1/2, -z+1/2'
'x+1/2, -y+1/2, -z'
'-x, -y, -z'
'x-1/2, y, -z-1/2'
'x, -y-1/2, z-1/2'
'-x-1/2, y-1/2, z'

loop_
_atom_site_label
_atom_site_type_symbol
_atom_site_fract_x
_atom_site_fract_y
_atom_site_fract_z
_atom_site_U_iso_or_equiv
_atom_site_adp_type
_atom_site_occupancy
_atom_site_symmetry_multiplicity
_atom_site_calc_flag
_atom_site_refinement_flags
Gd1 Gd 0.93586(4) 0.80292(5) -0.046757(16) 0.02108(17) Uani 1 1 d .
P1 P 1.1213(2) 0.8310(3) 0.06340(8) 0.0222(5) Uani 1 1 d .
N1 N 0.9228(7) 0.7109(8) 0.1066(3) 0.0213(16) Uani 1 1 d .
C1 C 0.9369(11) 0.8566(12) 0.2169(4) 0.042(3) Uani 1 1 d .
H1A H 0.9906 0.9245 0.2054 0.050 Uiso 1 1 calc R
C2 C 0.9379(12) 0.8249(11) 0.2658(4) 0.041(3) Uani 1 1 d .
H2A H 0.9869 0.8756 0.2866 0.050 Uiso 1 1 calc R
C3 C 0.8647(10) 0.7180(11) 0.2815(4) 0.035(2) Uani 1 1 d .
C4 C 0.7870(14) 0.6493(15) 0.2506(4) 0.068(5) Uani 1 1 d .
H4A H 0.7368 0.5768 0.2613 0.081 Uiso 1 1 calc R
C5 C 0.7842(12) 0.6897(16) 0.2033(4) 0.062(4) Uani 1 1 d .
H5A H 0.7290 0.6459 0.1830 0.075 Uiso 1 1 calc R
C6 C 0.8588(9) 0.7895(10) 0.1863(3) 0.027(2) Uani 1 1 d .
C7 C 0.8715(10) 0.6746(13) 0.3321(4) 0.042(3) Uani 1 1 d .
C8 C 0.8578(9) 0.8234(10) 0.1339(3) 0.024(2) Uani 1 1 d .
H8A H 0.7734 0.8312 0.1229 0.029 Uiso 1 1 calc R
H8B H 0.8984 0.9127 0.1286 0.029 Uiso 1 1 calc R
C9 C 1.0576(8) 0.7096(10) 0.1068(3) 0.025(2) Uani 1 1 d .
H9A H 1.0864 0.6154 0.0999 0.030 Uiso 1 1 calc R
H9B H 1.0870 0.7351 0.1380 0.030 Uiso 1 1 calc R
C10 C 0.8597(8) 0.6216(9) 0.0792(3) 0.023(2) Uani 1 1 d .
C11 C 0.7317(8) 0.6040(10) 0.0667(3) 0.025(2) Uani 1 1 d .
C12 C 0.7630(9) 0.4825(11) 0.0366(3) 0.030(2) Uani 1 1 d .
C13 C 0.8915(8) 0.4970(10) 0.0525(3) 0.023(2) Uani 1 1 d .
O1 O 0.8074(8) 0.5560(9) 0.3408(3) 0.057(2) Uani 1 1 d .
H1B H 0.8312 0.5211 0.3656 0.085 Uiso 1 1 calc R
O2 O 0.9312(7) 0.7370(8) 0.3627(2) 0.0381(17) Uani 1 1 d .
O3 O 0.6345(6) 0.6655(7) 0.0792(2) 0.0313(16) Uani 1 1 d .
O4 O 0.7036(6) 0.4038(8) 0.0108(3) 0.0381(18) Uani 1 1 d .
O5 O 0.9900(6) 0.4281(7) 0.0496(3) 0.0319(16) Uani 1 1 d .
O11 O 1.2565(6) 0.8013(8) 0.0620(2) 0.0332(16) Uani 1 1 d .
O12 O 1.0971(6) 0.9808(7) 0.0815(2) 0.0291(15) Uani 1 1 d .
O13 O 1.0519(6) 0.8065(8) 0.0181(2) 0.0370(17) Uani 1 1 d .

loop_
_atom_site_aniso_label
_atom_site_aniso_U_11
_atom_site_aniso_U_22
_atom_site_aniso_U_33
_atom_site_aniso_U_23
_atom_site_aniso_U_13
_atom_site_aniso_U_12
Gd1 0.0155(2) 0.0207(3) 0.0271(3) -0.0024(2) -0.00131(19) 0.00022(18)
P1 0.0177(11) 0.0235(13) 0.0255(12) -0.0030(10) -0.0012(9) 0.0037(9)
N1 0.022(4) 0.018(4) 0.024(4) -0.003(3) -0.001(3) 0.001(3)
C1 0.058(7) 0.036(6) 0.033(6) 0.005(5) -0.001(6) -0.015(6)
C2 0.066(8) 0.029(6) 0.029(6) -0.010(5) -0.015(6) -0.012(6)
C3 0.042(6) 0.029(6) 0.033(6) 0.005(5) 0.002(5) -0.003(5)
C4 0.086(11) 0.076(10) 0.042(7) 0.010(7) -0.011(7) -0.048(9)
C5 0.066(9) 0.094(11) 0.026(6) 0.015(7) -0.013(6) -0.030(8)
C6 0.031(5) 0.022(5) 0.027(5) 0.004(4) 0.006(4) 0.003(4)
C7 0.035(6) 0.052(8) 0.038(6) 0.003(6) 0.011(5) 0.005(6)
C8 0.029(5) 0.020(5) 0.024(5) -0.002(4) 0.002(4) 0.006(4)
C9 0.015(4) 0.029(5) 0.031(5) -0.001(4) -0.003(4) -0.003(4)
C10 0.022(4) 0.014(5) 0.032(5) -0.006(4) 0.002(4) 0.004(4)
C11 0.020(4) 0.023(5) 0.032(5) 0.007(4) -0.004(4) -0.002(4)
C12 0.031(5) 0.028(5) 0.031(6) 0.008(4) 0.000(4) -0.002(4)
C13 0.021(4) 0.027(5) 0.021(5) 0.005(4) 0.002(4) 0.001(4)
O1 0.072(6) 0.059(6) 0.040(5) 0.014(4) -0.004(4) -0.022(5)
O2 0.047(4) 0.039(4) 0.028(4) 0.001(3) -0.005(4) 0.004(4)
O3 0.021(3) 0.037(4) 0.035(4) 0.001(3) -0.003(3) 0.004(3)
O4 0.038(4) 0.032(4) 0.045(4) -0.010(4) -0.012(4) -0.008(3)
O5 0.028(3) 0.024(4) 0.044(4) -0.005(3) 0.001(3) 0.005(3)
O11 0.016(3) 0.038(4) 0.046(4) -0.010(4) 0.002(3) 0.004(3)
O12 0.035(4) 0.019(3) 0.033(4) -0.002(3) 0.001(3) 0.002(3)
O13 0.031(4) 0.051(5) 0.028(4) -0.008(4) -0.006(3) -0.001(4)

loop_
_atom_type_symbol
_atom_type_description
_atom_type_scat_dispersion_real
_atom_type_scat_dispersion_imag
_atom_type_scat_source
C C 0.0033 0.0016 'International Tables Vol C Tables 4.2.6.8 and 6.1.1.4'
H H 0.0000 0.0000 'International Tables Vol C Tables 4.2.6.8 and 6.1.1.4'
N N 0.0061 0.0033 'International Tables Vol C Tables 4.2.6.8 and 6.1.1.4'
O O 0.0106 0.0060 'International Tables Vol C Tables 4.2.6.8 and 6.1.1.4'
P P 0.1023 0.0942 'International Tables Vol C Tables 4.2.6.8 and 6.1.1.4'
Gd Gd -0.1653 3.9035 'International Tables Vol C Tables 4.2.6.8 and 6.1.1.4'

loop_
_geom_angle_atom_site_label_1
_geom_angle_atom_site_label_2
_geom_angle_atom_site_label_3
_geom_angle
_geom_angle_site_symmetry_1
_geom_angle_site_symmetry_3
O13 Gd1 O11 131.4(3) . 4_465
O13 Gd1 O12 115.1(3) . 5_775
O11 Gd1 O12 100.4(2) 4_465 5_775
O13 Gd1 O5 81.3(3) . 5_765
O11 Gd1 O5 82.8(2) 4_465 5_765
O12 Gd1 O5 151.1(2) 5_775 5_765
O13 Gd1 O3 78.6(2) . 4_565
O11 Gd1 O3 141.2(2) 4_465 4_565
O12 Gd1 O3 82.1(2) 5_775 4_565
O5 Gd1 O3 78.1(2) 5_765 4_565
O13 Gd1 O4 78.0(3) . 8_765
O11 Gd1 O4 76.2(2) 4_465 8_765
O12 Gd1 O4 80.6(2) 5_775 8_765
O5 Gd1 O4 127.6(2) 5_765 8_765
O3 Gd1 O4 141.3(2) 4_565 8_765
O13 Gd1 O2 146.0(2) . 7_575
O11 Gd1 O2 74.1(2) 4_465 7_575
O12 Gd1 O2 72.9(2) 5_775 7_575
O5 Gd1 O2 80.5(2) 5_765 7_575
O3 Gd1 O2 69.7(2) 4_565 7_575
O4 Gd1 O2 135.3(2) 8_765 7_575
O11 P1 O13 116.1(4) . .
O11 P1 O12 110.6(4) . .
O13 P1 O12 110.0(4) . .
O11 P1 C9 105.7(4) . .
O13 P1 C9 106.6(4) . .
O12 P1 C9 107.4(4) . .
C10 N1 C9 120.5(7) . .
C10 N1 C8 120.8(7) . .
C9 N1 C8 118.4(7) . .
C6 C1 C2 121.5(10) . .
C6 C1 H1A 119.2 . .
C2 C1 H1A 119.2 . .
C3 C2 C1 118.2(10) . .
C3 C2 H2A 120.9 . .
C1 C2 H2A 120.9 . .
C2 C3 C4 120.2(10) . .
C2 C3 C7 119.3(10) . .
C4 C3 C7 120.4(11) . .
C3 C4 C5 119.4(12) . .
C3 C4 H4A 120.3 . .
C5 C4 H4A 120.3 . .
C6 C5 C4 122.0(12) . .
C6 C5 H5A 119.0 . .
C4 C5 H5A 119.0 . .
C5 C6 C1 118.5(10) . .
C5 C6 C8 119.9(9) . .
C1 C6 C8 121.5(9) . .
O2 C7 O1 123.2(10) . .
O2 C7 C3 124.4(11) . .
O1 C7 C3 112.3(10) . .
N1 C8 C6 110.4(7) . .
N1 C8 H8A 109.6 . .
C6 C8 H8A 109.6 . .
N1 C8 H8B 109.6 . .
C6 C8 H8B 109.6 . .
H8A C8 H8B 108.1 . .
N1 C9 P1 111.9(6) . .
N1 C9 H9A 109.2 . .
P1 C9 H9A 109.2 . .
N1 C9 H9B 109.2 . .
P1 C9 H9B 109.2 . .
H9A C9 H9B 107.9 . .
N1 C10 C11 135.0(8) . .
N1 C10 C13 134.5(8) . .
C11 C10 C13 90.4(7) . .
O3 C11 C10 133.2(9) . .
O3 C11 C12 136.1(9) . .
C10 C11 C12 90.6(7) . .
O4 C12 C13 137.4(10) . .
O4 C12 C11 134.4(9) . .
C13 C12 C11 88.2(8) . .
O5 C13 C10 131.6(9) . .
O5 C13 C12 137.5(9) . .
C10 C13 C12 90.6(7) . .
C7 O1 H1B 109.5 . .
C7 O2 Gd1 129.3(7) . 7_576
C11 O3 Gd1 135.8(6) . 4_465
C12 O4 Gd1 165.7(7) . 8_755
C13 O5 Gd1 141.7(6) . 5_765
P1 O11 Gd1 161.3(4) . 4_565
P1 O12 Gd1 135.4(4) . 5_775
P1 O13 Gd1 171.0(5) . .

loop_
_geom_bond_atom_site_label_1
_geom_bond_atom_site_label_2
_geom_bond_distance
_geom_bond_site_symmetry_2
Gd1 O13 2.227(6) .
Gd1 O11 2.228(6) 4_465
Gd1 O12 2.311(6) 5_775
Gd1 O5 2.345(6) 5_765
Gd1 O3 2.362(6) 4_565
Gd1 O4 2.423(7) 8_765
Gd1 O2 2.591(7) 7_575
P1 O11 1.494(6) .
P1 O13 1.504(7) .
P1 O12 1.540(7) .
P1 C9 1.823(9) .
N1 C10 1.341(11) .
N1 C9 1.463(10) .
N1 C8 1.496(11) .
C1 C6 1.371(14) .
C1 C2 1.414(14) .
C1 H1A 0.9300 .
C2 C3 1.366(15) .
C2 H2A 0.9300 .
C3 C4 1.379(15) .
C3 C7 1.494(15) .
C4 C5 1.392(16) .
C4 H4A 0.9300 .
C5 C6 1.339(15) .
C5 H5A 0.9300 .
C6 C8 1.518(12) .
C7 O2 1.233(13) .
C7 O1 1.349(14) .
C8 H8A 0.9700 .
C8 H8B 0.9700 .
C9 H9A 0.9700 .
C9 H9B 0.9700 .
C10 C11 1.442(12) .
C10 C13 1.448(12) .
C11 O3 1.257(11) .
C11 C12 1.476(14) .
C12 O4 1.229(11) .
C12 C13 1.471(13) .
C13 O5 1.257(10) .
O1 H1B 0.8200 .
O2 Gd1 2.591(7) 7_576
O3 Gd1 2.362(6) 4_465
O4 Gd1 2.423(7) 8_755
O5 Gd1 2.345(6) 5_765
O11 Gd1 2.228(6) 4_565
O12 Gd1 2.311(6) 5_775

loop_
_geom_hbond_atom_site_label_D
_geom_hbond_atom_site_label_H
_geom_hbond_atom_site_label_A
_geom_hbond_distance_DH
_geom_hbond_distance_HA
_geom_hbond_distance_DA
_geom_hbond_angle_DHA
_geom_hbond_site_symmetry_A
O1 H1B O12 0.82 1.73 2.534(10) 166.9 3_745
